data_4349386
loop_
_publ_author_name
'Sadikin, Yolanda'
'Schouwink, Pascal'
'Brighi, Matteo'
'\/Lodziana, Zbigniew'
'\<Cern\'y, Radovan'

_publ_section_title
;
 Modified Anion Packing of Na<sub>2</sub>B<sub>12</sub>H<sub>12</sub> in
 Close to Room Temperature Superionic Conductors.
;
_journal_issue 9
_journal_name_full 'Inorganic chemistry'
_journal_page_first 5006
_journal_page_last 5016
_journal_paper_doi 10.1021/acs.inorgchem.7b00013
_journal_volume 56
_journal_year 2017
_chemical_formula_sum 'B24 H24 K2 Na2'
_chemical_formula_weight 407.81
_chemical_name_mineral ?c1-NaK(B12H12)?
_space_group_IT_number 202
_space_group_name_Hall '-F 2 2 3'
_space_group_name_H-M_alt 'F m -3'
_symmetry_cell_setting cubic
_symmetry_space_group_name_H-M 'F m -3'
_cell_angle_alpha 90
_cell_angle_beta 90
_cell_angle_gamma 90
_cell_formula_units_Z 2
_cell_length_a 10.6477(6)
_cell_length_b 10.6477(6)
_cell_length_c 10.6477(6)
_cell_measurement_temperature 300
_cell_volume 1207.17(12)
_diffrn_ambient_temperature 300
_diffrn_detector_type Pilatus
_diffrn_measurement_device_type 'one-axis goniometer'
_pd_char_colour white
_pd_meas_2theta_range_inc 0.00376
_pd_meas_2theta_range_max 36
_pd_meas_2theta_range_min 3.599
_pd_meas_number_of_points 8618
_pd_meas_scan_method fixed
_pd_proc_2theta_range_inc 0.004
_pd_proc_2theta_range_max 36
_pd_proc_2theta_range_min 3.599
_pd_proc_ls_background_function 'Chebychev polynomial'
_pd_proc_ls_profile_function TCHZ
_pd_proc_ls_prof_R_factor 0.45
_pd_proc_ls_prof_wR_expected 0.01
_pd_proc_ls_prof_wR_factor 0.32
_pd_spec_mounting ' capillary'
_pd_spec_mount_mode transmission
_pd_spec_shape cylinder
_refine_ls_goodness_of_fit_all 34.
_refine_ls_hydrogen_treatment refxyz
_refine_ls_number_parameters 101
_refine_ls_R_I_factor 0.04
_cod_data_source_file c1-NaK(B12H12)_Rietveld_300K.cif
_cod_data_source_block c1-NaK(B12H12)
_cod_original_cell_volume 1207.16(19)
_cod_original_sg_symbol_H-M Fm-3
_cod_original_formula_sum 'B24  H24 K2 Na2'
_cod_database_code 4349386

loop_
_symmetry_equiv_pos_as_xyz
'x, y, z '
'-x, -y, z '
'-x, y, -z '
'-x, y, z '
'-y, -z, -x '
'-y, -z, x '
'-y, z, -x '
'-y, z, x '
'-z, -x, -y '
'-z, -x, y '
'-z, x, -y '
'-z, x, y '
'z, -x, -y '
'z, -x, y '
'z, x, -y '
'z, x, y '
'y, -z, -x '
'y, -z, x '
'y, z, -x '
'y, z, x '
'x, -y, -z '
'x, -y, z '
'x, y, -z '
'-x, -y, -z '
'x+1/2, y+1/2, z '
'-x+1/2, -y+1/2, z '
'-x+1/2, y+1/2, -z '
'-x+1/2, y+1/2, z '
'-y+1/2, -z+1/2, -x '
'-y+1/2, -z+1/2, x '
'-y+1/2, z+1/2, -x '
'-y+1/2, z+1/2, x '
'-z+1/2, -x+1/2, -y '
'-z+1/2, -x+1/2, y '
'-z+1/2, x+1/2, -y '
'-z+1/2, x+1/2, y '
'z+1/2, -x+1/2, -y '
'z+1/2, -x+1/2, y '
'z+1/2, x+1/2, -y '
'z+1/2, x+1/2, y '
'y+1/2, -z+1/2, -x '
'y+1/2, -z+1/2, x '
'y+1/2, z+1/2, -x '
'y+1/2, z+1/2, x '
'x+1/2, -y+1/2, -z '
'x+1/2, -y+1/2, z '
'x+1/2, y+1/2, -z '
'-x+1/2, -y+1/2, -z '
'x+1/2, y, z+1/2 '
'-x+1/2, -y, z+1/2 '
'-x+1/2, y, -z+1/2 '
'-x+1/2, y, z+1/2 '
'-y+1/2, -z, -x+1/2 '
'-y+1/2, -z, x+1/2 '
'-y+1/2, z, -x+1/2 '
'-y+1/2, z, x+1/2 '
'-z+1/2, -x, -y+1/2 '
'-z+1/2, -x, y+1/2 '
'-z+1/2, x, -y+1/2 '
'-z+1/2, x, y+1/2 '
'z+1/2, -x, -y+1/2 '
'z+1/2, -x, y+1/2 '
'z+1/2, x, -y+1/2 '
'z+1/2, x, y+1/2 '
'y+1/2, -z, -x+1/2 '
'y+1/2, -z, x+1/2 '
'y+1/2, z, -x+1/2 '
'y+1/2, z, x+1/2 '
'x+1/2, -y, -z+1/2 '
'x+1/2, -y, z+1/2 '
'x+1/2, y, -z+1/2 '
'-x+1/2, -y, -z+1/2 '
'x, y+1/2, z+1/2 '
'-x, -y+1/2, z+1/2 '
'-x, y+1/2, -z+1/2 '
'-x, y+1/2, z+1/2 '
'-y, -z+1/2, -x+1/2 '
'-y, -z+1/2, x+1/2 '
'-y, z+1/2, -x+1/2 '
'-y, z+1/2, x+1/2 '
'-z, -x+1/2, -y+1/2 '
'-z, -x+1/2, y+1/2 '
'-z, x+1/2, -y+1/2 '
'-z, x+1/2, y+1/2 '
'z, -x+1/2, -y+1/2 '
'z, -x+1/2, y+1/2 '
'z, x+1/2, -y+1/2 '
'z, x+1/2, y+1/2 '
'y, -z+1/2, -x+1/2 '
'y, -z+1/2, x+1/2 '
'y, z+1/2, -x+1/2 '
'y, z+1/2, x+1/2 '
'x, -y+1/2, -z+1/2 '
'x, -y+1/2, z+1/2 '
'x, y+1/2, -z+1/2 '
'-x, -y+1/2, -z+1/2 '

loop_
_atom_site_label
_atom_site_type_symbol
_atom_site_symmetry_multiplicity
_atom_site_fract_x
_atom_site_fract_y
_atom_site_fract_z
_atom_site_occupancy
_atom_site_B_iso_or_equiv
K K 8 0.25 0.25 0.25 0.5(2) 2(12)
Na Na 8 0.25 0.25 0.25 0.5(2) 2(20)
B12 B 48 0.0854528 0 0.138581 1 10.0(8)
H23 H 48 0.14669 0 0.237913 1 10.0(8)

loop_
_diffrn_radiation_type
_diffrn_radiation_wavelength
synchrotron 0.81984
